data_4331585
loop_
_publ_author_name
'Bernhardt, Paul V.'
'Bozogli\'an, Fernando'
'Gonz\'alez, Gabriel'
'Mart\'inez, Manuel'
'Macpherson, Brendan P.'
'Sienra, Beatriz'

_publ_section_title
;
 Dinuclear Cyano-Bridged CoIII&#x2212;FeIIComplexes as Precursors for
 Molecular Mixed-Valence Complexes of Higher Nuclearity
;
_journal_issue 1
_journal_name_full 'Inorganic Chemistry'
_journal_page_first 74
_journal_page_last 82
_journal_paper_doi 10.1021/ic0511423
_journal_volume 45
_journal_year 2006
_chemical_compound_source 'synthesis as described'
_chemical_formula_moiety 'C36 H89 Cl Co2 Fe N16 O20'
_chemical_formula_structural 'C36 H89 CL CO2 Fe N16 O20'
_chemical_formula_sum 'C36 H89 Cl Co2 Fe N16 O20'
_chemical_formula_weight 1275.39
_chemical_name_systematic
;
 ?
;
_space_group_IT_number 2
_symmetry_cell_setting triclinic
_symmetry_Int_Tables_number 2
_symmetry_space_group_name_Hall '-P 1'
_symmetry_space_group_name_H-M 'P -1'
_atom_sites_solution_hydrogens geom
_atom_sites_solution_primary direct
_atom_sites_solution_secondary difmap
_audit_conform_dict_location ftp://ftp.iucr.org/cifdics/cif_core.dic
_audit_conform_dict_name cif_core.dic
_audit_conform_dict_version 2.1
_audit_creation_date 2005-06-07T14:03:06-00:00
_audit_creation_method 'WinGX routine CIF_UPDATE'
_cell_angle_alpha 71.471(8)
_cell_angle_beta 76.752(9)
_cell_angle_gamma 85.140(10)
_cell_formula_units_Z 2
_cell_length_a 9.9350(10)
_cell_length_b 17.133(2)
_cell_length_c 17.882(2)
_cell_measurement_reflns_used 25
_cell_measurement_temperature 293(2)
_cell_measurement_theta_max 14.247
_cell_measurement_theta_min 11.351
_cell_measurement_wavelength 0.71073
_cell_volume 2809.0(6)
_computing_cell_refinement 'CAD4 Express (Enraf Nonius, 1994)'
_computing_data_collection 'CAD4 Express (Enraf Nonius, 1994)'
_computing_data_reduction 'XCAD4 (Harms & Wocadlo, 1995)'
_computing_molecular_graphics 'Ortep-3 for Windows (Farrugia, 1997)'
_computing_publication_material 'WinGX publication routines (Farrugia, 1999)'
_computing_structure_refinement 'SHELXL-97 (Sheldrick, 1997)'
_diffrn_ambient_temperature 293(2)
_diffrn_detector 'scintillation LiI'
_diffrn_detector_dtime 1.195
_diffrn_measured_fraction_theta_full 0.999
_diffrn_measured_fraction_theta_max 0.999
_diffrn_measurement_device '\k-geometry diffractometer'
_diffrn_measurement_device_type 'Enraf Nonius TurboCAD4'
_diffrn_measurement_method 'non-profiled omega/2theta scans'
_diffrn_orient_matrix_type
;
  x-axis points to radiation source
  the matrix is specified in reciprocal space
;
_diffrn_orient_matrix_UB_11 -0.62341E-1
_diffrn_orient_matrix_UB_12 0.48076E-1
_diffrn_orient_matrix_UB_13 -0.17706E-1
_diffrn_orient_matrix_UB_21 -0.03923
_diffrn_orient_matrix_UB_22 -0.3439E-2
_diffrn_orient_matrix_UB_23 0.57674E-1
_diffrn_orient_matrix_UB_31 0.72592E-1
_diffrn_orient_matrix_UB_32 0.38299E-1
_diffrn_orient_matrix_UB_33 -0.2452E-2
_diffrn_radiation_monochromator graphite
_diffrn_radiation_probe x-ray
_diffrn_radiation_type MoK\a
_diffrn_radiation_wavelength 0.71073
_diffrn_reflns_av_R_equivalents 0.0278
_diffrn_reflns_av_unetI/netI 0.0502
_diffrn_reflns_limit_h_max 11
_diffrn_reflns_limit_h_min 0
_diffrn_reflns_limit_k_max 20
_diffrn_reflns_limit_k_min -20
_diffrn_reflns_limit_l_max 21
_diffrn_reflns_limit_l_min -20
_diffrn_reflns_number 10492
_diffrn_reflns_theta_full 24.97
_diffrn_reflns_theta_max 24.97
_diffrn_reflns_theta_min 2.01
_diffrn_source 'Enraf Nonius FR590'
_diffrn_standards_decay_% -1
_diffrn_standards_interval_time 120
_diffrn_standards_number 3
_exptl_absorpt_coefficient_mu 0.97
_exptl_absorpt_correction_T_max 0.9152
_exptl_absorpt_correction_T_min 0.7711
_exptl_absorpt_correction_type psi-scan
_exptl_absorpt_process_details
;
North A.C.T., Phillips D.C. & Mathews F.S. (1968) Acta. Cryst. A24, 351
        Number of psi-scan sets used was   4
        Theta correction was applied.
        Averaged transmission function was used.
        No Fourier smoothing was applied.
;
_exptl_crystal_colour red
_exptl_crystal_density_diffrn 1.508
_exptl_crystal_density_method 'not measured'
_exptl_crystal_description prism
_exptl_crystal_F_000 1348
_exptl_crystal_size_max 0.5
_exptl_crystal_size_mid 0.4
_exptl_crystal_size_min 0.1
_refine_diff_density_max 0.869
_refine_diff_density_min -1.351
_refine_diff_density_rms 0.094
_refine_ls_extinction_method none
_refine_ls_goodness_of_fit_ref 1.041
_refine_ls_hydrogen_treatment constr
_refine_ls_matrix_type full
_refine_ls_number_parameters 686
_refine_ls_number_reflns 9869
_refine_ls_number_restraints 0
_refine_ls_restrained_S_all 1.041
_refine_ls_R_factor_all 0.0831
_refine_ls_R_factor_gt 0.0463
_refine_ls_shift/su_max 0.003
_refine_ls_shift/su_mean 0
_refine_ls_structure_factor_coef Fsqd
_refine_ls_weighting_details 'calc w=1/[\s^2^(Fo^2^)+(0.0875P)^2^+2.5353P] where P=(Fo^2^+2Fc^2^)/3'
_refine_ls_weighting_scheme calc
_refine_ls_wR_factor_gt 0.1326
_refine_ls_wR_factor_ref 0.1509
_reflns_number_gt 6810
_reflns_number_total 9869
_reflns_threshold_expression >2sigma(I)
_cod_data_source_file ic0511423sup1.cif
_cod_data_source_block 1948mm8
_cod_original_cell_volume 2809.0(5)
_cod_database_code 4331585
_exptl_absorpt_factor_mur 0.088
_exptl_absorpt_correction_t_ave 0.8505
_diffrn_standards_decay_corr_max 1.019
_diffrn_standards_decay_corr_min 0.91

loop_
_symmetry_equiv_pos_as_xyz
'x, y, z'
'-x, -y, -z'

loop_
_atom_site_label
_atom_site_type_symbol
_atom_site_fract_x
_atom_site_fract_y
_atom_site_fract_z
_atom_site_U_iso_or_equiv
_atom_site_adp_type
_atom_site_occupancy
_atom_site_symmetry_multiplicity
_atom_site_calc_flag
_atom_site_refinement_flags
Fe1 Fe 0.25740(6) 0.74871(3) -0.02464(3) 0.01954(15) Uani 1 1 d .
Co1 Co 0.46541(6) 0.58661(3) 0.20184(3) 0.01936(15) Uani 1 1 d .
Co2 Co 0.00834(6) 0.93226(3) -0.22338(3) 0.02012(15) Uani 1 1 d .
C1 C 0.3277(4) 0.6751(3) 0.0621(2) 0.0226(9) Uani 1 1 d .
C1A C 0.2474(5) 0.6966(4) 0.2533(3) 0.0470(14) Uani 1 1 d .
H1A1 H 0.2486 0.7322 0.1988 0.056 Uiso 1 1 calc R
H1A2 H 0.2146 0.729 0.2898 0.056 Uiso 1 1 calc R
C1B C 0.0843(5) 0.7756(3) -0.2639(3) 0.0366(11) Uani 1 1 d .
H1B1 H 0.1382 0.7549 -0.2225 0.044 Uiso 1 1 calc R
H1B2 H 0.1231 0.7522 -0.3071 0.044 Uiso 1 1 calc R
C1C C 0.8780(5) 0.3959(3) 0.4449(3) 0.0380(12) Uani 1 1 d .
C2 C 0.1662(4) 0.6630(3) -0.0417(2) 0.0240(9) Uani 1 1 d .
C2A C 0.1492(5) 0.6268(4) 0.2733(4) 0.0502(14) Uani 1 1 d .
H2A1 H 0.0623 0.6397 0.3051 0.06 Uiso 1 1 calc R
H2A2 H 0.1308 0.6239 0.2233 0.06 Uiso 1 1 calc R
C2B C -0.0621(6) 0.7486(3) -0.2288(3) 0.0434(13) Uani 1 1 d .
H2B1 H -0.0667 0.6901 -0.2212 0.052 Uiso 1 1 calc R
H2B2 H -0.1187 0.7773 -0.267 0.052 Uiso 1 1 calc R
C2C C 0.9092(6) 0.3268(3) 0.5181(3) 0.0376(11) Uani 1 1 d .
H2C1 H 0.8401 0.3287 0.5655 0.045 Uiso 1 1 calc R
H2C2 H 0.9984 0.3368 0.5266 0.045 Uiso 1 1 calc R
C3 C 0.0945(5) 0.7598(3) 0.0523(3) 0.0264(10) Uani 1 1 d .
C3A C 0.1981(5) 0.5434(4) 0.3186(3) 0.0473(14) Uani 1 1 d .
H3A1 H 0.1213 0.5056 0.3386 0.057 Uiso 1 1 calc R
H3A2 H 0.2296 0.5473 0.3647 0.057 Uiso 1 1 calc R
C3B C -0.1207(5) 0.7643(3) -0.1495(3) 0.0346(11) Uani 1 1 d .
H3B1 H -0.2095 0.7375 -0.1262 0.042 Uiso 1 1 calc R
H3B2 H -0.0595 0.7395 -0.1129 0.042 Uiso 1 1 calc R
C3C C 0.9116(5) 0.2401(3) 0.5100(3) 0.0307(10) Uani 1 1 d .
C4 C 0.3455(5) 0.8362(3) -0.0095(3) 0.0310(10) Uani 1 1 d .
C4A C 0.3750(5) 0.4317(3) 0.3135(3) 0.0345(11) Uani 1 1 d .
H4A1 H 0.3447 0.3849 0.3024 0.041 Uiso 1 1 calc R
H4A2 H 0.3436 0.4245 0.3707 0.041 Uiso 1 1 calc R
C4B C -0.2731(5) 0.8871(3) -0.1791(3) 0.0361(11) Uani 1 1 d .
H4B1 H -0.3469 0.8771 -0.1312 0.043 Uiso 1 1 calc R
H4B2 H -0.2963 0.8607 -0.215 0.043 Uiso 1 1 calc R
C4C C 0.7681(5) 0.2171(3) 0.5076(3) 0.0383(12) Uani 1 1 d .
H4C1 H 0.7019 0.2311 0.5507 0.046 Uiso 1 1 calc R
H4C2 H 0.7462 0.2513 0.457 0.046 Uiso 1 1 calc R
C5 C 0.4225(5) 0.7311(3) -0.0989(3) 0.0258(9) Uani 1 1 d .
C5A C 0.5328(5) 0.4363(3) 0.2902(3) 0.0297(10) Uani 1 1 d .
C5B C -0.2565(5) 0.9792(3) -0.2211(3) 0.0304(10) Uani 1 1 d .
C5C C 0.9596(5) 0.1803(3) 0.5845(3) 0.0335(11) Uani 1 1 d .
C6 C 0.1792(4) 0.8274(2) -0.1050(2) 0.0234(9) Uani 1 1 d .
C6A C 0.5929(5) 0.4323(3) 0.2058(3) 0.0332(11) Uani 1 1 d .
H6A1 H 0.6928 0.4359 0.1941 0.04 Uiso 1 1 calc R
H6A2 H 0.5692 0.3806 0.2009 0.04 Uiso 1 1 calc R
C6B C -0.2208(5) 1.0242(3) -0.1677(3) 0.0353(11) Uani 1 1 d .
H6B1 H -0.2288 1.0832 -0.1924 0.042 Uiso 1 1 calc R
H6B2 H -0.2848 1.009 -0.1156 0.042 Uiso 1 1 calc R
C6C C 0.7464(5) 0.1283(3) 0.5155(3) 0.0374(11) Uani 1 1 d .
C7A C 0.6212(5) 0.5281(3) 0.0652(3) 0.0358(11) Uani 1 1 d .
H7A1 H 0.5637 0.5562 0.0273 0.043 Uiso 1 1 calc R
H7A2 H 0.66 0.4792 0.0516 0.043 Uiso 1 1 calc R
C7B C 0.0002(6) 1.0777(4) -0.1690(5) 0.0631(18) Uani 1 1 d .
H7B1 H -0.012 1.1183 -0.2191 0.076 Uiso 1 1 calc R
H7B2 H -0.039 1.1006 -0.1254 0.076 Uiso 1 1 calc R
C8A C 0.7380(5) 0.5842(3) 0.0560(3) 0.0426(13) Uani 1 1 d .
H8A1 H 0.7901 0.5584 0.0975 0.051 Uiso 1 1 calc R
H8A2 H 0.8001 0.5908 0.004 0.051 Uiso 1 1 calc R
C8B C 0.1478(7) 1.0630(4) -0.1719(4) 0.0645(18) Uani 1 1 d .
H8B1 H 0.1588 1.018 -0.1243 0.077 Uiso 1 1 calc R
H8B2 H 0.1863 1.1117 -0.1686 0.077 Uiso 1 1 calc R
C9A C 0.6883(5) 0.6683(3) 0.0622(3) 0.0366(11) Uani 1 1 d .
H9A1 H 0.7666 0.7047 0.0449 0.044 Uiso 1 1 calc R
H9A2 H 0.6251 0.691 0.0263 0.044 Uiso 1 1 calc R
C10A C 0.5650(5) 0.7465(3) 0.1513(3) 0.0390(12) Uani 1 1 d .
H10A H 0.5039 0.7695 0.1143 0.047 Uiso 1 1 calc R
H10B H 0.6415 0.7838 0.1373 0.047 Uiso 1 1 calc R
C10B C 0.2357(6) 0.9851(3) -0.3554(3) 0.0473(14) Uani 1 1 d .
H10C H 0.3288 1.0061 -0.3689 0.057 Uiso 1 1 calc R
H10D H 0.1975 1.0044 -0.4035 0.057 Uiso 1 1 calc R
C11A C 0.4893(6) 0.7355(3) 0.2354(3) 0.0446(13) Uani 1 1 d .
H11A H 0.4395 0.7858 0.2391 0.054 Uiso 1 1 calc R
H11B H 0.554 0.723 0.271 0.054 Uiso 1 1 calc R
C11B C 0.2393(5) 0.8930(3) -0.3267(3) 0.0396(12) Uani 1 1 d .
H11C H 0.2829 0.8718 -0.3708 0.047 Uiso 1 1 calc R
H11D H 0.2912 0.8732 -0.2843 0.047 Uiso 1 1 calc R
C12A C 0.5971(6) 0.3707(3) 0.3522(3) 0.0440(13) Uani 1 1 d .
H12A H 0.5574 0.3747 0.4051 0.066 Uiso 1 1 calc R
H12B H 0.6951 0.3788 0.3403 0.066 Uiso 1 1 calc R
H12C H 0.5794 0.3173 0.3503 0.066 Uiso 1 1 calc R
C12B C -0.3836(5) 1.0169(4) -0.2548(3) 0.0481(14) Uani 1 1 d .
H12D H -0.3703 1.0749 -0.281 0.072 Uiso 1 1 calc R
H12E H -0.4638 1.0084 -0.2114 0.072 Uiso 1 1 calc R
H12F H -0.3966 0.9912 -0.293 0.072 Uiso 1 1 calc R
C99 C 0.2313(6) 1.0430(3) -0.2442(3) 0.0472(14) Uani 1 1 d .
H99A H 0.2828 1.0913 -0.2798 0.057 Uiso 1 1 calc R
H99B H 0.2977 0.9999 -0.227 0.057 Uiso 1 1 calc R
N1 N 0.3708(4) 0.6362(2) 0.1177(2) 0.0244(8) Uani 1 1 d .
N1A N 0.3902(4) 0.6665(2) 0.2599(2) 0.0317(9) Uani 1 1 d .
H1A H 0.3871 0.64 0.3132 0.038 Uiso 1 1 calc R
N1B N 0.0950(4) 0.8663(2) -0.2958(2) 0.0288(8) Uani 1 1 d .
H1B H 0.0535 0.8826 -0.3388 0.035 Uiso 1 1 calc R
N2 N 0.1093(4) 0.6130(2) -0.0518(3) 0.0377(10) Uani 1 1 d .
N2A N 0.3149(4) 0.5095(2) 0.2658(2) 0.0300(8) Uani 1 1 d .
H2A H 0.2769 0.4961 0.2299 0.036 Uiso 1 1 calc R
N2B N -0.1394(4) 0.8532(2) -0.1565(2) 0.0269(8) Uani 1 1 d .
H2B H -0.1479 0.8553 -0.1054 0.032 Uiso 1 1 calc R
N3 N -0.0053(4) 0.7640(3) 0.0982(3) 0.0420(10) Uani 1 1 d .
N3A N 0.5338(4) 0.5030(2) 0.1479(2) 0.0265(8) Uani 1 1 d .
H3A H 0.4561 0.4826 0.1425 0.032 Uiso 1 1 calc R
N3B N -0.0775(4) 1.0023(2) -0.1566(2) 0.0285(8) Uani 1 1 d .
H3B H -0.0838 0.9712 -0.1042 0.034 Uiso 1 1 calc R
N4 N 0.4000(5) 0.8882(3) -0.0001(3) 0.0530(13) Uani 1 1 d .
N4A N 0.6169(4) 0.6646(2) 0.1461(2) 0.0279(8) Uani 1 1 d .
H4A H 0.6828 0.6497 0.1762 0.034 Uiso 1 1 calc R
N4B N 0.1487(4) 1.0156(2) -0.2905(2) 0.0286(8) Uani 1 1 d .
H4B H 0.1019 1.0607 -0.3154 0.034 Uiso 1 1 calc R
N5 N 0.5232(4) 0.7175(3) -0.1410(3) 0.0404(10) Uani 1 1 d .
N5A N 0.5635(4) 0.5221(2) 0.2850(2) 0.0252(8) Uani 1 1 d .
H5A1 H 0.6549 0.5319 0.2698 0.03 Uiso 1 1 calc R
H5A2 H 0.53 0.5323 0.3323 0.03 Uiso 1 1 calc R
N5B N -0.1285(4) 0.9854(2) -0.2856(2) 0.0266(8) Uani 1 1 d .
H5B1 H -0.107 1.0382 -0.3134 0.032 Uiso 1 1 calc R
H5B2 H -0.1375 0.9586 -0.3201 0.032 Uiso 1 1 calc R
N6 N 0.1234(4) 0.8755(2) -0.1513(2) 0.0281(8) Uani 1 1 d .
O1C O 0.9407(4) 0.3924(2) 0.3769(2) 0.0477(9) Uani 1 1 d .
O2C O 0.7920(5) 0.4500(2) 0.4569(3) 0.0655(12) Uani 1 1 d .
O3C O 1.0095(4) 0.2376(2) 0.43885(19) 0.0394(8) Uani 1 1 d .
H3C H 1.0014 0.2794 0.4017 0.059 Uiso 1 1 calc R
O4C O 0.8715(4) 0.1612(2) 0.6485(2) 0.0486(9) Uani 1 1 d .
O5C O 1.0832(4) 0.1585(2) 0.5774(2) 0.0514(10) Uani 1 1 d .
O6C O 0.6252(4) 0.1050(2) 0.5262(2) 0.0523(10) Uani 1 1 d .
O7C O 0.8504(4) 0.0824(2) 0.5093(3) 0.0630(12) Uani 1 1 d .
Cl1 Cl 1.2367(2) 0.17767(13) 0.44957(13) 0.0859(6) Uani 1 1 d .
O1 O 0.8856(4) -0.0793(2) 0.5781(2) 0.0450(9) Uani 1 1 d .
H1E H 0.8688 -0.0293 0.5527 0.067 Uiso 1 1 d R
H1F H 0.9652 -0.0896 0.5401 0.067 Uiso 1 1 d R
O2 O -0.0454(3) 0.5215(2) -0.1059(2) 0.0374(8) Uani 1 1 d .
H2E H 0.0003 0.5513 -0.0855 0.056 Uiso 1 1 d R
H2F H -0.0548 0.4739 -0.0625 0.056 Uiso 1 1 d R
O3 O 0.2931(4) 0.4202(2) 0.1521(2) 0.0522(10) Uani 1 1 d .
H3E H 0.2257 0.4302 0.1292 0.078 Uiso 1 1 d R
H3F H 0.3357 0.367 0.1427 0.078 Uiso 1 1 d R
O4 O -0.1619(4) 0.8844(2) -0.0039(2) 0.0476(9) Uani 1 1 d .
H4E H -0.1367 0.8493 0.0372 0.071 Uiso 1 1 d R
H4F H -0.2412 0.8916 0.038 0.071 Uiso 1 1 d R
O5 O 0.8819(4) 0.5108(2) 0.2464(2) 0.0447(9) Uani 1 1 d .
H5E H 0.9035 0.4737 0.2979 0.067 Uiso 1 1 d R
H5F H 0.9388 0.5042 0.2018 0.067 Uiso 1 1 d R
O6 O 0.5942(4) 0.9386(2) 0.0711(2) 0.0438(9) Uani 1 1 d .
H6E H 0.5273 0.9269 0.0502 0.066 Uiso 1 1 d R
H6F H 0.6037 0.9979 0.0533 0.066 Uiso 1 1 d R
O7 O -0.1750(4) 0.6728(2) 0.2378(2) 0.0496(9) Uani 1 1 d .
H7E H -0.1139 0.693 0.1976 0.074 Uiso 1 1 d R
H7F H -0.1378 0.6231 0.2473 0.074 Uiso 1 1 d R
O8 O 1.4245(4) 0.0671(3) 0.4327(3) 0.0598(11) Uani 1 1 d .
H8E H 1.4002 0.0145 0.4468 0.09 Uiso 1 1 d R
H8F H 1.4767 0.0796 0.4611 0.09 Uiso 1 1 d R
O9 O 0.5601(4) 0.4104(3) 0.5790(2) 0.0644(12) Uani 1 1 d .
H9E H 0.619 0.4061 0.5382 0.097 Uiso 1 1 d R
H9F H 0.4821 0.4022 0.5648 0.097 Uiso 1 1 d R
O10 O 1.3836(5) 0.2186(3) 0.3144(2) 0.0675(12) Uani 1 1 d .
H10E H 1.419 0.1632 0.3266 0.101 Uiso 1 1 d R
H10F H 1.4383 0.2275 0.262 0.101 Uiso 1 1 d R
O11 O 1.4007(5) 0.2097(4) 0.5111(3) 0.0905(17) Uani 1 1 d .
H11E H 1.3816 0.1714 0.5299 0.136 Uiso 1 1 d R
H11F H 1.3993 0.2281 0.5621 0.136 Uiso 1 1 d R
O12 O -0.2233(6) 0.7422(3) 0.3615(3) 0.0930(17) Uani 1 1 d .
H12G H -0.2021 0.717 0.3072 0.14 Uiso 1 1 d R
H12H H -0.1621 0.7825 0.3837 0.14 Uiso 1 1 d R
O13 O 0.6801(6) 0.5973(4) 0.4718(4) 0.107(2) Uani 1 1 d .
H13E H 0.7355 0.6317 0.4073 0.16 Uiso 1 1 d R
H13F H 0.7387 0.5441 0.4603 0.16 Uiso 1 1 d R

loop_
_atom_site_aniso_label
_atom_site_aniso_U_11
_atom_site_aniso_U_22
_atom_site_aniso_U_33
_atom_site_aniso_U_23
_atom_site_aniso_U_13
_atom_site_aniso_U_12
Fe1 0.0229(3) 0.0158(3) 0.0202(3) -0.0017(2) -0.0114(2) 0.0018(2)
Co1 0.0208(3) 0.0180(3) 0.0184(3) -0.0019(2) -0.0088(2) 0.0021(2)
Co2 0.0229(3) 0.0179(3) 0.0178(3) -0.0009(2) -0.0085(2) 0.0028(2)
C1 0.023(2) 0.021(2) 0.023(2) -0.0063(18) -0.0042(18) -0.0013(17)
C1A 0.046(3) 0.054(3) 0.046(3) -0.023(3) -0.018(3) 0.021(3)
C1B 0.045(3) 0.028(2) 0.041(3) -0.014(2) -0.015(2) 0.010(2)
C1C 0.046(3) 0.024(2) 0.038(3) 0.002(2) -0.011(2) -0.004(2)
C2 0.026(2) 0.020(2) 0.023(2) -0.0018(17) -0.0099(18) 0.0063(18)
C2A 0.034(3) 0.065(4) 0.050(3) -0.022(3) -0.008(3) 0.013(3)
C2B 0.053(3) 0.027(3) 0.053(3) -0.012(2) -0.018(3) -0.003(2)
C2C 0.053(3) 0.030(3) 0.029(2) -0.006(2) -0.012(2) 0.003(2)
C3 0.035(3) 0.020(2) 0.026(2) -0.0043(18) -0.016(2) 0.0044(18)
C3A 0.027(3) 0.062(4) 0.043(3) -0.005(3) -0.002(2) -0.007(2)
C3B 0.040(3) 0.022(2) 0.039(3) 0.001(2) -0.014(2) -0.005(2)
C3C 0.044(3) 0.024(2) 0.022(2) -0.0037(18) -0.009(2) 0.005(2)
C4 0.036(3) 0.025(2) 0.033(2) -0.005(2) -0.017(2) 0.005(2)
C4A 0.041(3) 0.024(2) 0.033(3) 0.005(2) -0.017(2) -0.003(2)
C4B 0.023(2) 0.038(3) 0.042(3) -0.003(2) -0.008(2) 0.000(2)
C4C 0.042(3) 0.030(3) 0.042(3) -0.008(2) -0.017(2) 0.012(2)
C5 0.032(2) 0.022(2) 0.025(2) -0.0017(18) -0.014(2) -0.0040(18)
C5A 0.038(3) 0.020(2) 0.031(2) 0.0004(18) -0.019(2) 0.0015(19)
C5B 0.024(2) 0.036(3) 0.031(2) -0.008(2) -0.0104(19) 0.0050(19)
C5C 0.049(3) 0.021(2) 0.031(3) -0.0053(19) -0.014(2) 0.003(2)
C6 0.026(2) 0.020(2) 0.024(2) -0.0065(18) -0.0073(18) -0.0017(17)
C6A 0.043(3) 0.019(2) 0.039(3) -0.006(2) -0.019(2) 0.010(2)
C6B 0.037(3) 0.035(3) 0.032(3) -0.009(2) -0.009(2) 0.014(2)
C6C 0.036(3) 0.034(3) 0.042(3) -0.010(2) -0.012(2) 0.003(2)
C7A 0.039(3) 0.046(3) 0.027(2) -0.017(2) -0.010(2) 0.010(2)
C7B 0.058(4) 0.055(4) 0.097(5) -0.051(4) -0.018(4) 0.002(3)
C8A 0.033(3) 0.061(3) 0.028(3) -0.009(2) -0.005(2) 0.007(2)
C8B 0.067(4) 0.067(4) 0.076(4) -0.033(4) -0.028(4) -0.017(3)
C9A 0.033(3) 0.042(3) 0.026(2) 0.001(2) -0.003(2) -0.011(2)
C10A 0.047(3) 0.023(2) 0.049(3) -0.005(2) -0.021(2) -0.002(2)
C10B 0.046(3) 0.044(3) 0.038(3) -0.005(2) 0.008(2) -0.001(2)
C11A 0.052(3) 0.032(3) 0.061(4) -0.026(3) -0.018(3) 0.001(2)
C11B 0.035(3) 0.047(3) 0.033(3) -0.015(2) 0.003(2) 0.005(2)
C12A 0.053(3) 0.032(3) 0.045(3) 0.002(2) -0.029(3) 0.004(2)
C12B 0.034(3) 0.061(4) 0.051(3) -0.013(3) -0.023(3) 0.014(3)
C99 0.040(3) 0.048(3) 0.055(3) -0.006(3) -0.019(3) -0.017(2)
N1 0.0278(19) 0.0239(18) 0.0209(18) -0.0040(16) -0.0102(16) 0.0049(15)
N1A 0.036(2) 0.032(2) 0.028(2) -0.0092(17) -0.0128(17) 0.0099(17)
N1B 0.031(2) 0.028(2) 0.0247(19) -0.0060(16) -0.0068(16) 0.0059(16)
N2 0.040(2) 0.026(2) 0.051(3) -0.0126(19) -0.016(2) -0.0022(18)
N2A 0.0263(19) 0.033(2) 0.029(2) -0.0010(17) -0.0135(16) -0.0026(16)
N2B 0.0275(19) 0.0247(19) 0.0262(19) -0.0031(15) -0.0081(16) -0.0008(15)
N3 0.041(3) 0.042(3) 0.040(2) -0.013(2) -0.006(2) 0.010(2)
N3A 0.030(2) 0.0231(18) 0.0287(19) -0.0077(16) -0.0135(16) 0.0043(15)
N3B 0.032(2) 0.028(2) 0.029(2) -0.0112(16) -0.0104(16) 0.0035(16)
N4 0.067(3) 0.030(2) 0.073(3) -0.014(2) -0.036(3) -0.007(2)
N4A 0.031(2) 0.0236(19) 0.0266(19) 0.0012(15) -0.0122(16) -0.0038(16)
N4B 0.029(2) 0.0228(19) 0.029(2) 0.0011(16) -0.0093(16) -0.0005(15)
N5 0.035(2) 0.045(3) 0.043(2) -0.019(2) -0.001(2) -0.0042(19)
N5A 0.0263(19) 0.0253(19) 0.0239(18) -0.0041(15) -0.0100(15) -0.0004(15)
N5B 0.030(2) 0.0279(19) 0.0200(18) -0.0028(15) -0.0092(15) 0.0028(16)
N6 0.033(2) 0.0259(19) 0.0244(19) -0.0024(16) -0.0122(17) 0.0030(16)
O1C 0.053(2) 0.038(2) 0.036(2) 0.0075(16) -0.0076(18) 0.0056(17)
O2C 0.080(3) 0.037(2) 0.064(3) -0.004(2) -0.008(2) 0.021(2)
O3C 0.048(2) 0.0349(19) 0.0267(17) -0.0017(14) -0.0069(16) 0.0105(16)
O4C 0.066(3) 0.039(2) 0.0298(19) 0.0003(16) -0.0048(18) 0.0064(18)
O5C 0.049(2) 0.056(2) 0.042(2) 0.0000(18) -0.0205(18) 0.0113(19)
O6C 0.047(2) 0.050(2) 0.059(2) -0.0158(19) -0.0085(19) -0.0053(18)
O7C 0.050(2) 0.031(2) 0.107(4) -0.022(2) -0.016(2) 0.0063(18)
Cl1 0.0839(13) 0.0856(14) 0.0851(13) -0.0229(11) -0.0181(11) 0.0020(11)
O1 0.059(2) 0.039(2) 0.039(2) -0.0132(16) -0.0147(18) 0.0056(17)
O2 0.0376(19) 0.0385(19) 0.0393(19) -0.0097(15) -0.0172(15) -0.0023(15)
O3 0.051(2) 0.048(2) 0.073(3) -0.023(2) -0.036(2) 0.0027(18)
O4 0.048(2) 0.060(2) 0.0244(17) -0.0040(16) -0.0067(16) 0.0128(18)
O5 0.050(2) 0.043(2) 0.0328(19) 0.0008(16) -0.0120(16) 0.0030(17)
O6 0.043(2) 0.0305(18) 0.060(2) -0.0096(17) -0.0238(18) 0.0030(15)
O7 0.034(2) 0.059(2) 0.049(2) -0.0096(19) -0.0090(17) 0.0025(17)
O8 0.056(3) 0.052(2) 0.069(3) -0.008(2) -0.024(2) 0.003(2)
O9 0.062(3) 0.094(3) 0.039(2) -0.024(2) -0.013(2) 0.010(2)
O10 0.079(3) 0.066(3) 0.044(2) -0.007(2) 0.001(2) 0.001(2)
O11 0.070(3) 0.128(5) 0.098(4) -0.060(4) -0.030(3) -0.001(3)
O12 0.103(4) 0.099(4) 0.094(4) -0.053(3) -0.015(3) -0.015(3)
O13 0.098(4) 0.085(4) 0.144(5) -0.048(4) -0.033(4) 0.027(3)

loop_
_atom_type_symbol
_atom_type_description
_atom_type_scat_dispersion_real
_atom_type_scat_dispersion_imag
_atom_type_scat_source
C C 0.0033 0.0016 'International Tables Vol C Tables 4.2.6.8 and 6.1.1.4'
H H 0 0 'International Tables Vol C Tables 4.2.6.8 and 6.1.1.4'
N N 0.0061 0.0033 'International Tables Vol C Tables 4.2.6.8 and 6.1.1.4'
O O 0.0106 0.006 'International Tables Vol C Tables 4.2.6.8 and 6.1.1.4'
Fe Fe 0.3463 0.8444 'International Tables Vol C Tables 4.2.6.8 and 6.1.1.4'
Co Co 0.3494 0.9721 'International Tables Vol C Tables 4.2.6.8 and 6.1.1.4'
Cl Cl 0.1484 0.1585 'International Tables Vol C Tables 4.2.6.8 and 6.1.1.4'

loop_
_geom_angle_atom_site_label_1
_geom_angle_atom_site_label_2
_geom_angle_atom_site_label_3
_geom_angle
C6 Fe1 C1 174.91(17)
C6 Fe1 C3 87.93(18)
C1 Fe1 C3 87.84(17)
C6 Fe1 C4 89.20(18)
C1 Fe1 C4 88.10(18)
C3 Fe1 C4 91.60(19)
C6 Fe1 C2 89.27(17)
C1 Fe1 C2 93.41(17)
C3 Fe1 C2 88.12(18)
C4 Fe1 C2 178.46(18)
C6 Fe1 C5 94.75(18)
C1 Fe1 C5 89.57(17)
C3 Fe1 C5 176.79(18)
C4 Fe1 C5 90.21(19)
C2 Fe1 C5 90.14(18)
N1 Co1 N5A 172.49(15)
N1 Co1 N4A 89.86(15)
N5A Co1 N4A 93.73(15)
N1 Co1 N3A 87.57(15)
N5A Co1 N3A 85.44(15)
N4A Co1 N3A 97.15(16)
N1 Co1 N2A 93.57(15)
N5A Co1 N2A 83.21(15)
N4A Co1 N2A 175.47(16)
N3A Co1 N2A 85.96(16)
N1 Co1 N1A 93.10(15)
N5A Co1 N1A 93.75(15)
N4A Co1 N1A 85.62(16)
N3A Co1 N1A 177.16(16)
N2A Co1 N1A 91.24(16)
N6 Co2 N5B 172.78(15)
N6 Co2 N3B 93.57(15)
N5B Co2 N3B 82.67(15)
N6 Co2 N4B 94.05(16)
N5B Co2 N4B 92.28(15)
N3B Co2 N4B 92.50(16)
N6 Co2 N2B 88.08(15)
N5B Co2 N2B 85.48(15)
N3B Co2 N2B 85.43(15)
N4B Co2 N2B 177.13(15)
N6 Co2 N1B 88.69(15)
N5B Co2 N1B 95.27(15)
N3B Co2 N1B 177.14(15)
N4B Co2 N1B 85.57(15)
N2B Co2 N1B 96.42(15)
N1 C1 Fe1 173.7(4)
N1A C1A C2A 112.0(4)
N1B C1B C2B 112.0(4)
O2C C1C O1C 124.8(5)
O2C C1C C2C 118.6(5)
O1C C1C C2C 116.6(4)
N2 C2 Fe1 178.5(4)
C3A C2A C1A 115.6(5)
C1B C2B C3B 113.3(4)
C1C C2C C3C 114.4(4)
N3 C3 Fe1 177.5(4)
C2A C3A N2A 112.0(4)
N2B C3B C2B 113.5(4)
O3C C3C C4C 110.9(4)
O3C C3C C2C 109.0(4)
C4C C3C C2C 110.6(4)
O3C C3C C5C 109.1(4)
C4C C3C C5C 110.3(4)
C2C C3C C5C 106.8(4)
N4 C4 Fe1 179.0(4)
N2A C4A C5A 109.2(4)
N2B C4B C5B 108.0(4)
C6C C4C C3C 117.1(4)
N5 C5 Fe1 177.1(4)
N5A C5A C6A 103.5(3)
N5A C5A C12A 113.1(4)
C6A C5A C12A 111.2(4)
N5A C5A C4A 104.5(4)
C6A C5A C4A 113.6(4)
C12A C5A C4A 110.7(4)
N5B C5B C6B 104.0(4)
N5B C5B C4B 104.0(4)
C6B C5B C4B 112.6(4)
N5B C5B C12B 112.8(4)
C6B C5B C12B 111.8(4)
C4B C5B C12B 111.2(4)
O4C C5C O5C 124.9(5)
O4C C5C C3C 116.4(4)
O5C C5C C3C 118.6(4)
N6 C6 Fe1 175.9(4)
N3A C6A C5A 107.9(3)
N3B C6B C5B 109.4(4)
O7C C6C O6C 123.4(5)
O7C C6C C4C 118.3(5)
O6C C6C C4C 118.3(4)
N3A C7A C8A 113.0(4)
C8B C7B N3B 113.7(5)
C9A C8A C7A 113.1(4)
C7B C8B C99 116.7(5)
N4A C9A C8A 111.9(4)
N4A C10A C11A 107.4(4)
N4B C10B C11B 109.1(4)
C10A C11A N1A 108.7(4)
N1B C11B C10B 106.6(4)
N4B C99 C8B 114.3(4)
C1 N1 Co1 170.1(4)
C1A N1A C11A 112.1(4)
C1A N1A Co1 115.2(3)
C11A N1A Co1 109.4(3)
C11B N1B C1B 112.0(4)
C11B N1B Co2 105.9(3)
C1B N1B Co2 118.5(3)
C4A N2A C3A 111.8(4)
C4A N2A Co1 109.2(3)
C3A N2A Co1 115.5(3)
C3B N2B C4B 112.2(4)
C3B N2B Co2 120.3(3)
C4B N2B Co2 108.2(3)
C7A N3A C6A 113.7(3)
C7A N3A Co1 119.6(3)
C6A N3A Co1 108.3(3)
C6B N3B C7B 110.4(4)
C6B N3B Co2 109.5(3)
C7B N3B Co2 115.8(3)
C10A N4A C9A 111.6(4)
C10A N4A Co1 107.5(3)
C9A N4A Co1 118.6(3)
C99 N4B C10B 113.0(4)
C99 N4B Co2 114.4(3)
C10B N4B Co2 109.1(3)
C5A N5A Co1 101.0(2)
C5B N5B Co2 102.0(2)
C6 N6 Co2 166.8(4)

loop_
_geom_bond_atom_site_label_1
_geom_bond_atom_site_label_2
_geom_bond_distance
Fe1 C6 1.894(4)
Fe1 C1 1.894(4)
Fe1 C3 1.908(5)
Fe1 C4 1.917(5)
Fe1 C2 1.925(4)
Fe1 C5 1.928(5)
Co1 N1 1.889(3)
Co1 N5A 1.955(3)
Co1 N4A 1.962(4)
Co1 N3A 1.965(3)
Co1 N2A 1.970(4)
Co1 N1A 1.971(4)
Co2 N6 1.899(4)
Co2 N5B 1.937(3)
Co2 N3B 1.966(3)
Co2 N4B 1.976(4)
Co2 N2B 1.980(4)
Co2 N1B 1.987(4)
C1 N1 1.158(5)
C1A N1A 1.486(6)
C1A C2A 1.509(8)
C1B N1B 1.478(6)
C1B C2B 1.495(7)
C1C O2C 1.242(6)
C1C O1C 1.251(6)
C1C C2C 1.533(6)
C2 N2 1.146(6)
C2A C3A 1.505(8)
C2B C3B 1.504(7)
C2C C3C 1.534(6)
C3 N3 1.147(6)
C3A N2A 1.519(6)
C3B N2B 1.488(6)
C3C O3C 1.424(5)
C3C C4C 1.525(7)
C3C C5C 1.548(6)
C4 N4 1.154(6)
C4A N2A 1.495(5)
C4A C5A 1.528(7)
C4B N2B 1.494(6)
C4B C5B 1.521(7)
C4C C6C 1.512(7)
C5 N5 1.161(6)
C5A N5A 1.497(5)
C5A C6A 1.512(6)
C5A C12A 1.520(6)
C5B N5B 1.494(6)
C5B C6B 1.518(7)
C5B C12B 1.529(6)
C5C O4C 1.238(6)
C5C O5C 1.242(6)
C6 N6 1.171(5)
C6A N3A 1.498(5)
C6B N3B 1.483(6)
C6C O7C 1.250(6)
C6C O6C 1.255(6)
C7A N3A 1.481(6)
C7A C8A 1.516(7)
C7B C8B 1.459(9)
C7B N3B 1.491(7)
C8A C9A 1.512(7)
C8B C99 1.490(8)
C9A N4A 1.489(6)
C10A N4A 1.478(6)
C10A C11A 1.479(7)
C10B N4B 1.489(6)
C10B C11B 1.496(7)
C11A N1A 1.494(6)
C11B N1B 1.470(6)
C99 N4B 1.484(6)
